data_4300693
_journal_name_full 'Inorganic Chemistry'
_journal_paper_doi 10.1021/ic051860p
_journal_year 2006
_chemical_formula_sum 'C84 H168 Cl8 Cu6 Fe4 Mo2 O4 P8 S10'
_chemical_formula_weight 2890.66
_space_group_IT_number 14
_symmetry_cell_setting monoclinic
_symmetry_space_group_name_Hall '-P 2yn'
_symmetry_space_group_name_H-M 'P 1 21/n 1'
_cell_angle_alpha 90.00
_cell_angle_beta 96.286(2)
_cell_angle_gamma 90.00
_cell_formula_units_Z 2
_cell_length_a 13.695(2)
_cell_length_b 27.611(4)
_cell_length_c 16.045(2)
_cell_measurement_temperature 150(2)
_cell_volume 6030.7(15)
_diffrn_ambient_temperature 150(2)
_exptl_crystal_density_diffrn 1.592
_cod_depositor_comments
;
The following automatic conversions were performed:
'_symmetry_cell_setting' value 'Monoclinic' changed to 'monoclinic'
according to '/home/saulius/struct/CIF-dictionaries/cif_core.dic'
dictionary named 'cif_core.dic' version 2.4.1 from 2010-06-29.

Automatic conversion script
Id: cif_fix_enum 1527 2010-12-29 10:47:43Z saulius 
;
_cod_original_sg_symbol_H-M 'P 21/n'
_cod_database_code 4300693
_ratio_trasmission_factors 0.591377

loop_
_symmetry_equiv_pos_as_xyz
'x, y, z'
'-x+1/2, y+1/2, -z+1/2'
'-x, -y, -z'
'x-1/2, -y-1/2, z-1/2'

loop_
_atom_site_label
_atom_site_type_symbol
_atom_site_fract_x
_atom_site_fract_y
_atom_site_fract_z
_atom_site_U_iso_or_equiv
_atom_site_adp_type
_atom_site_occupancy
_atom_site_symmetry_multiplicity
_atom_site_calc_flag
_atom_site_refinement_flags
_atom_site_disorder_assembly
_atom_site_disorder_group
Mo1 Mo 0.37832(4) 0.400879(18) 0.65289(3) 0.02239(13) Uani 1 1 d . . .
Fe1 Fe 0.50897(7) 0.47511(3) 0.63246(5) 0.0234(2) Uani 1 1 d . . .
Cu3 Cu 0.31925(6) 0.49112(3) 0.70358(5) 0.02709(19) Uani 1 1 d . . .
Fe3 Fe 0.35483(6) 0.47015(3) 0.52729(5) 0.0232(2) Uani 1 1 d . . .
Cu1 Cu 0.35519(6) 0.56438(3) 0.46648(5) 0.02828(19) Uani 1 1 d . . .
Cu2 Cu 0.44105(6) 0.42954(3) 0.38985(5) 0.02938(19) Uani 1 1 d . . .
S1 S 0.23512(11) 0.44269(5) 0.60500(10) 0.0250(3) Uani 1 1 d . . .
S2 S 0.39958(12) 0.54190(5) 0.60547(9) 0.0239(3) Uani 1 1 d . . .
S3 S 0.45822(12) 0.45040(5) 0.75664(9) 0.0254(3) Uani 1 1 d . . .
S4 S 0.47594(11) 0.41067(5) 0.54033(9) 0.0239(3) Uani 1 1 d . . .
S5 S 0.33580(11) 0.49496(5) 0.38670(9) 0.0250(3) Uani 1 1 d . . .
Cl1 Cl 0.60688(14) 0.26295(6) 0.75700(12) 0.0448(5) Uani 1 1 d . . .
Cl2 Cl 0.55218(15) 0.16429(6) 0.66408(13) 0.0494(5) Uani 1 1 d . . .
Cl3 Cl 0.36931(16) 0.15930(6) 0.53043(12) 0.0488(5) Uani 1 1 d . . .
Cl4 Cl 0.24010(15) 0.25151(6) 0.49157(12) 0.0487(5) Uani 1 1 d . . .
P1 P 0.28363(13) 0.36377(6) 0.76898(11) 0.0295(4) Uani 1 1 d . . .
P2 P 0.25211(14) 0.54787(6) 0.77897(11) 0.0345(4) Uani 1 1 d . . .
P3 P 0.37626(14) 0.36684(6) 0.31852(12) 0.0358(4) Uani 1 1 d . . .
P4 P 0.24893(15) 0.62205(7) 0.42635(12) 0.0380(5) Uani 1 1 d . . .
O1 O 0.4746(3) 0.34404(14) 0.6946(2) 0.0251(9) Uani 1 1 d . . .
O2 O 0.3202(3) 0.33935(14) 0.5872(2) 0.0269(10) Uani 1 1 d . . .
C1 C 0.4550(5) 0.3009(2) 0.6598(4) 0.0260(14) Uani 1 1 d . . .
C2 C 0.5089(5) 0.2597(2) 0.6799(4) 0.0297(15) Uani 1 1 d . . .
C3 C 0.4827(5) 0.2158(2) 0.6400(4) 0.0330(16) Uani 1 1 d . . .
C4 C 0.4008(5) 0.2136(2) 0.5808(4) 0.0314(16) Uani 1 1 d . . .
C5 C 0.3447(5) 0.2548(2) 0.5612(4) 0.0306(15) Uani 1 1 d . . .
C6 C 0.3719(5) 0.2988(2) 0.6000(4) 0.0270(14) Uani 1 1 d . . .
C7 C 0.1986(5) 0.3160(2) 0.7304(4) 0.0374(17) Uani 1 1 d . . .
H7A H 0.2367 0.2906 0.7049 0.045 Uiso 1 1 calc R . .
H7B H 0.1715 0.3013 0.7792 0.045 Uiso 1 1 calc R . .
C8 C 0.1132(5) 0.3301(3) 0.6670(5) 0.0458(19) Uani 1 1 d . . .
H8A H 0.1383 0.3467 0.6190 0.055 Uiso 1 1 calc R . .
H8B H 0.0699 0.3529 0.6932 0.055 Uiso 1 1 calc R . .
C9 C 0.0539(6) 0.2854(3) 0.6355(6) 0.065(3) Uani 1 1 d . . .
H9A H 0.0967 0.2629 0.6094 0.097 Uiso 1 1 calc R . .
H9B H -0.0004 0.2954 0.5941 0.097 Uiso 1 1 calc R . .
H9C H 0.0275 0.2695 0.6828 0.097 Uiso 1 1 calc R . .
C10 C 0.2111(5) 0.4047(2) 0.8272(4) 0.0375(17) Uani 1 1 d . . .
H10A H 0.2551 0.4305 0.8522 0.045 Uiso 1 1 calc R . .
H10B H 0.1609 0.4203 0.7869 0.045 Uiso 1 1 calc R . .
C11 C 0.1588(7) 0.3817(3) 0.8973(5) 0.053(2) Uani 1 1 d . . .
H11A H 0.1174 0.3546 0.8734 0.064 Uiso 1 1 calc R . .
H11B H 0.2089 0.3680 0.9400 0.064 Uiso 1 1 calc R . .
C12 C 0.0946(7) 0.4171(3) 0.9399(6) 0.067(3) Uani 1 1 d . . .
H12A H 0.1340 0.4451 0.9605 0.101 Uiso 1 1 calc R . .
H12B H 0.0684 0.4009 0.9871 0.101 Uiso 1 1 calc R . .
H12C H 0.0402 0.4279 0.8995 0.101 Uiso 1 1 calc R . .
C13 C 0.4349(7) 0.3086(3) 0.3582(6) 0.064(3) Uani 1 1 d . . .
H13A H 0.5065 0.3113 0.3552 0.077 Uiso 1 1 calc R . .
H13B H 0.4250 0.3054 0.4182 0.077 Uiso 1 1 calc R . .
C15 C 0.2961(6) 0.6832(3) 0.4550(6) 0.058(2) Uani 1 1 d . . .
H15A H 0.3184 0.6829 0.5158 0.069 Uiso 1 1 calc R . .
H15B H 0.3550 0.6886 0.4256 0.069 Uiso 1 1 calc R . .
C16 C 0.1317(5) 0.5390(3) 0.8136(5) 0.0431(18) Uani 1 1 d . . .
H16A H 0.1344 0.5105 0.8513 0.052 Uiso 1 1 calc R . .
H16B H 0.1156 0.5676 0.8467 0.052 Uiso 1 1 calc R . .
C17 C 0.0504(6) 0.5314(3) 0.7440(5) 0.056(2) Uani 1 1 d . . .
H17A H 0.0658 0.5027 0.7108 0.068 Uiso 1 1 calc R . .
H17B H 0.0468 0.5599 0.7063 0.068 Uiso 1 1 calc R . .
C18 C 0.3272(6) 0.5651(3) 0.8755(5) 0.049(2) Uani 1 1 d . . .
H18A H 0.3917 0.5767 0.8612 0.059 Uiso 1 1 calc R . .
H18B H 0.2949 0.5924 0.9017 0.059 Uiso 1 1 calc R . .
C19 C 0.3441(6) 0.5247(3) 0.9385(5) 0.055(2) Uani 1 1 d . . .
H19A H 0.3754 0.4971 0.9126 0.066 Uiso 1 1 calc R . .
H19B H 0.2800 0.5136 0.9547 0.066 Uiso 1 1 calc R . .
C20 C 0.2396(6) 0.6050(3) 0.7200(5) 0.049(2) Uani 1 1 d . . .
H20A H 0.3054 0.6137 0.7046 0.059 Uiso 1 1 calc R . .
H20B H 0.1972 0.5986 0.6671 0.059 Uiso 1 1 calc R . .
C21 C 0.1996(8) 0.6482(3) 0.7594(6) 0.074(3) Uani 1 1 d . . .
H21A H 0.2432 0.6567 0.8106 0.088 Uiso 1 1 calc R . .
H21B H 0.1341 0.6402 0.7764 0.088 Uiso 1 1 calc R . .
C22 C 0.1902(9) 0.6920(3) 0.7006(6) 0.088(4) Uani 1 1 d . . .
H22A H 0.2541 0.6990 0.6811 0.132 Uiso 1 1 calc R . .
H22B H 0.1683 0.7202 0.7307 0.132 Uiso 1 1 calc R . .
H22C H 0.1421 0.6849 0.6523 0.132 Uiso 1 1 calc R . .
C23 C 0.3610(5) 0.3290(2) 0.8488(4) 0.0383(17) Uani 1 1 d . . .
H23A H 0.3172 0.3128 0.8853 0.046 Uiso 1 1 calc R . .
H23B H 0.3944 0.3032 0.8197 0.046 Uiso 1 1 calc R . .
C24 C 0.4375(6) 0.3560(3) 0.9037(5) 0.054(2) Uani 1 1 d . . .
H24A H 0.4056 0.3823 0.9329 0.064 Uiso 1 1 calc R . .
H24B H 0.4841 0.3711 0.8685 0.064 Uiso 1 1 calc R . .
C25 C 0.4104(7) 0.5412(4) 1.0181(6) 0.077(3) Uani 1 1 d . . .
H25A H 0.4750 0.5506 1.0027 0.115 Uiso 1 1 calc R . .
H25B H 0.4180 0.5145 1.0585 0.115 Uiso 1 1 calc R . .
H25C H 0.3800 0.5689 1.0434 0.115 Uiso 1 1 calc R . .
C26 C 0.2459(6) 0.3593(3) 0.3201(6) 0.079(3) Uani 1.10 1 d P . .
H26 H 0.2060 0.3468 0.2728 0.095 Uiso 1.10 1 calc PR . .
C27 C 0.2040(6) 0.3728(3) 0.3948(5) 0.058(2) Uani 1 1 d . . .
H27A H 0.2097 0.4084 0.4008 0.069 Uiso 1 1 calc R . .
H27B H 0.2449 0.3583 0.4431 0.069 Uiso 1 1 calc R . .
C28 C 0.0989(6) 0.3593(3) 0.4018(5) 0.051(2) Uani 1 1 d . . .
H28A H 0.0560 0.3759 0.3579 0.077 Uiso 1 1 calc R . .
H28B H 0.0811 0.3690 0.4570 0.077 Uiso 1 1 calc R . .
H28C H 0.0909 0.3242 0.3952 0.077 Uiso 1 1 calc R . .
C29 C 0.3953(8) 0.3648(3) 0.2063(5) 0.073(3) Uani 1 1 d . . .
H29A H 0.4598 0.3496 0.2010 0.088 Uiso 1 1 calc R . .
H29B H 0.3442 0.3437 0.1767 0.088 Uiso 1 1 calc R . .
C30 C 0.1345(7) 0.6180(3) 0.4785(7) 0.070(3) Uani 1 1 d . . .
H30A H 0.1418 0.6386 0.5293 0.084 Uiso 1 1 calc R . .
H30B H 0.0793 0.6311 0.4401 0.084 Uiso 1 1 calc R . .
C31 C 0.1075(6) 0.5641(3) 0.5050(6) 0.064(2) Uani 1 1 d . . .
H31A H 0.1655 0.5490 0.5372 0.077 Uiso 1 1 calc R . .
H31B H 0.0537 0.5652 0.5414 0.077 Uiso 1 1 calc R . .
C32 C 0.2046(8) 0.6239(4) 0.3169(6) 0.091(4) Uani 1 1 d . . .
H32 H 0.1378 0.6304 0.2976 0.109 Uiso 1 1 calc R . .
C33 C 0.2759(8) 0.6151(4) 0.2614(6) 0.085(4) Uani 1 1 d . . .
H33A H 0.3014 0.5818 0.2725 0.102 Uiso 1 1 calc R . .
H33B H 0.3313 0.6376 0.2764 0.102 Uiso 1 1 calc R . .
C34 C 0.2314(9) 0.7258(3) 0.4385(7) 0.093(4) Uani 1 1 d . . .
H34A H 0.1708 0.7215 0.4660 0.111 Uiso 1 1 calc R . .
H34B H 0.2125 0.7292 0.3774 0.111 Uiso 1 1 calc R . .
C35 C 0.2854(10) 0.7717(3) 0.4724(9) 0.122(5) Uani 1 1 d . . .
H35A H 0.3136 0.7662 0.5304 0.183 Uiso 1 1 calc R . .
H35B H 0.2390 0.7988 0.4706 0.183 Uiso 1 1 calc R . .
H35C H 0.3380 0.7794 0.4378 0.183 Uiso 1 1 calc R . .
C36 C 0.3920(8) 0.4147(4) 0.1617(6) 0.076(3) Uani 1 1 d . . .
H36A H 0.4389 0.4369 0.1938 0.091 Uiso 1 1 calc R . .
H36B H 0.4135 0.4106 0.1052 0.091 Uiso 1 1 calc R . .
C37 C -0.0489(6) 0.5240(3) 0.7762(6) 0.072(3) Uani 1 1 d . . .
H37A H -0.0470 0.4947 0.8107 0.108 Uiso 1 1 calc R . .
H37B H -0.0997 0.5206 0.7286 0.108 Uiso 1 1 calc R . .
H37C H -0.0639 0.5521 0.8101 0.108 Uiso 1 1 calc R . .
C38 C 0.4940(7) 0.3233(3) 0.9686(5) 0.062(2) Uani 1 1 d . . .
H38A H 0.4487 0.3097 1.0056 0.093 Uiso 1 1 calc R . .
H38B H 0.5448 0.3423 1.0018 0.093 Uiso 1 1 calc R . .
H38C H 0.5249 0.2970 0.9401 0.093 Uiso 1 1 calc R . .
C39 C 0.0780(7) 0.5357(4) 0.4330(7) 0.095(4) Uani 1 1 d . . .
H39A H 0.0251 0.5523 0.3981 0.143 Uiso 1 1 calc R . .
H39B H 0.0544 0.5041 0.4504 0.143 Uiso 1 1 calc R . .
H39C H 0.1340 0.5309 0.4008 0.143 Uiso 1 1 calc R . .
C40 C 0.2947(9) 0.4365(5) 0.1535(9) 0.118(5) Uani 1 1 d . . .
H40A H 0.2512 0.4186 0.1119 0.177 Uiso 1 1 calc R . .
H40B H 0.2992 0.4703 0.1354 0.177 Uiso 1 1 calc R . .
H40C H 0.2681 0.4355 0.2078 0.177 Uiso 1 1 calc R . .
C41 C 0.4009(9) 0.2634(4) 0.3156(8) 0.104(4) Uani 1 1 d . . .
H41A H 0.4039 0.2662 0.2544 0.125 Uiso 1 1 calc R . .
H41B H 0.3323 0.2562 0.3256 0.125 Uiso 1 1 calc R . .
C42 C 0.4723(11) 0.2221(4) 0.3538(8) 0.135(6) Uani 1 1 d . . .
H42A H 0.5317 0.2367 0.3828 0.203 Uiso 1 1 calc R . .
H42B H 0.4901 0.2011 0.3087 0.203 Uiso 1 1 calc R . .
H42C H 0.4391 0.2029 0.3937 0.203 Uiso 1 1 calc R . .
C43 C 0.2464(9) 0.6195(5) 0.1664(6) 0.112(5) Uani 1 1 d . . .
H43A H 0.1992 0.5940 0.1480 0.168 Uiso 1 1 calc R . .
H43B H 0.3049 0.6162 0.1368 0.168 Uiso 1 1 calc R . .
H43C H 0.2163 0.6513 0.1539 0.168 Uiso 1 1 calc R . .

loop_
_atom_site_aniso_label
_atom_site_aniso_U_11
_atom_site_aniso_U_22
_atom_site_aniso_U_33
_atom_site_aniso_U_23
_atom_site_aniso_U_13
_atom_site_aniso_U_12
Mo1 0.0274(3) 0.0186(3) 0.0208(3) 0.0010(2) 0.0005(2) 0.0003(2)
Fe1 0.0273(5) 0.0209(4) 0.0218(5) 0.0003(4) 0.0011(4) 0.0001(4)
Cu3 0.0347(5) 0.0223(4) 0.0245(4) -0.0002(3) 0.0042(3) 0.0019(3)
Fe3 0.0278(5) 0.0210(4) 0.0206(5) 0.0018(4) 0.0015(4) 0.0008(4)
Cu1 0.0335(5) 0.0244(4) 0.0264(4) 0.0016(3) 0.0009(3) 0.0045(3)
Cu2 0.0336(5) 0.0238(4) 0.0301(4) -0.0033(3) 0.0006(4) -0.0021(3)
S1 0.0253(9) 0.0235(8) 0.0259(8) 0.0020(6) 0.0016(7) 0.0005(6)
S2 0.0297(9) 0.0206(7) 0.0216(8) 0.0016(6) 0.0029(6) -0.0001(6)
S3 0.0326(9) 0.0220(8) 0.0212(8) 0.0013(6) 0.0011(7) -0.0011(7)
S4 0.0286(9) 0.0203(7) 0.0225(8) 0.0003(6) 0.0020(7) 0.0012(6)
S5 0.0282(9) 0.0228(8) 0.0230(8) 0.0012(6) -0.0011(6) 0.0004(7)
Cl1 0.0464(11) 0.0314(9) 0.0525(11) 0.0051(8) -0.0127(9) 0.0070(8)
Cl2 0.0656(13) 0.0241(9) 0.0572(12) 0.0034(8) 0.0015(10) 0.0134(9)
Cl3 0.0811(15) 0.0238(9) 0.0404(11) -0.0060(8) 0.0017(10) -0.0022(9)
Cl4 0.0583(13) 0.0339(10) 0.0490(11) -0.0087(8) -0.0157(10) -0.0041(9)
P1 0.0343(10) 0.0256(9) 0.0282(9) 0.0038(7) 0.0023(8) -0.0016(7)
P2 0.0415(11) 0.0274(9) 0.0352(10) -0.0054(8) 0.0074(8) 0.0045(8)
P3 0.0384(11) 0.0302(9) 0.0387(11) -0.0100(8) 0.0035(9) -0.0036(8)
P4 0.0425(12) 0.0301(10) 0.0404(11) 0.0041(8) 0.0003(9) 0.0098(8)
O1 0.030(2) 0.019(2) 0.026(2) 0.0027(17) -0.0013(19) -0.0018(18)
O2 0.033(3) 0.022(2) 0.024(2) 0.0010(18) -0.0032(19) 0.0010(19)
C1 0.032(4) 0.023(3) 0.023(3) 0.005(3) 0.004(3) -0.004(3)
C2 0.037(4) 0.026(3) 0.025(3) 0.005(3) -0.004(3) 0.005(3)
C3 0.048(5) 0.020(3) 0.032(4) 0.006(3) 0.010(3) 0.008(3)
C4 0.050(5) 0.023(3) 0.022(3) -0.003(3) 0.007(3) -0.001(3)
C5 0.041(4) 0.029(3) 0.021(3) -0.001(3) 0.000(3) -0.003(3)
C6 0.038(4) 0.023(3) 0.020(3) 0.002(3) 0.004(3) -0.002(3)
C7 0.041(4) 0.033(4) 0.039(4) 0.001(3) 0.006(3) -0.007(3)
C8 0.036(4) 0.046(5) 0.053(5) 0.005(4) -0.003(4) -0.008(4)
C9 0.059(6) 0.061(6) 0.069(6) -0.003(5) -0.014(5) -0.015(5)
C10 0.044(4) 0.029(4) 0.040(4) 0.000(3) 0.008(3) 0.002(3)
C11 0.073(6) 0.037(4) 0.055(5) 0.003(4) 0.028(5) 0.003(4)
C12 0.091(7) 0.048(5) 0.070(6) 0.005(4) 0.045(6) 0.005(5)
C13 0.094(7) 0.040(5) 0.063(6) -0.010(4) 0.025(5) -0.006(5)
C15 0.072(6) 0.032(4) 0.077(6) 0.013(4) 0.042(5) 0.008(4)
C16 0.050(5) 0.035(4) 0.045(4) -0.006(3) 0.008(4) 0.003(3)
C17 0.044(5) 0.059(5) 0.065(6) -0.004(4) 0.002(4) 0.001(4)
C18 0.055(5) 0.043(4) 0.050(5) -0.014(4) 0.004(4) 0.003(4)
C19 0.062(6) 0.059(5) 0.043(5) -0.009(4) 0.001(4) -0.003(4)
C20 0.051(5) 0.032(4) 0.065(6) 0.002(4) 0.007(4) 0.008(4)
C21 0.093(8) 0.055(6) 0.077(7) 0.004(5) 0.026(6) 0.014(5)
C22 0.172(12) 0.027(4) 0.070(7) 0.007(4) 0.038(7) 0.016(6)
C23 0.045(5) 0.037(4) 0.033(4) 0.005(3) 0.007(3) 0.005(3)
C24 0.059(5) 0.051(5) 0.048(5) 0.010(4) -0.012(4) -0.006(4)
C25 0.080(7) 0.088(7) 0.057(6) -0.021(5) -0.010(5) 0.000(6)
C26 0.058(6) 0.084(7) 0.097(7) -0.043(6) 0.015(5) -0.022(5)
C27 0.063(6) 0.066(6) 0.049(5) -0.019(4) 0.029(4) -0.029(5)
C28 0.051(5) 0.054(5) 0.048(5) 0.001(4) 0.003(4) 0.003(4)
C29 0.107(8) 0.069(6) 0.040(5) -0.011(5) -0.005(5) -0.005(6)
C30 0.069(7) 0.050(5) 0.092(7) 0.002(5) 0.018(6) 0.014(5)
C31 0.046(5) 0.085(7) 0.063(6) 0.010(5) 0.011(4) 0.006(5)
C32 0.085(8) 0.138(10) 0.047(6) 0.014(6) 0.000(5) 0.051(7)
C33 0.091(8) 0.102(8) 0.067(7) 0.052(6) 0.027(6) 0.038(6)
C34 0.133(10) 0.051(6) 0.097(9) 0.012(6) 0.026(8) 0.023(6)
C35 0.159(12) 0.045(6) 0.181(14) -0.031(7) 0.108(11) -0.034(7)
C36 0.082(8) 0.094(8) 0.052(6) 0.006(5) 0.004(5) -0.001(6)
C37 0.052(6) 0.069(6) 0.094(8) -0.016(5) 0.005(5) 0.011(5)
C38 0.070(6) 0.064(6) 0.047(5) 0.016(4) -0.014(4) -0.002(5)
C39 0.050(6) 0.125(10) 0.113(10) -0.032(8) 0.018(6) -0.004(6)
C40 0.084(9) 0.138(12) 0.132(12) 0.020(9) 0.013(8) 0.010(9)
C41 0.101(9) 0.073(8) 0.144(12) -0.028(8) 0.039(8) -0.004(7)
C42 0.192(15) 0.095(9) 0.134(12) 0.051(8) 0.088(11) 0.089(10)
C43 0.113(10) 0.174(13) 0.046(6) 0.034(7) 0.000(6) 0.035(9)

loop_
_geom_bond_atom_site_label_1
_geom_bond_atom_site_label_2
_geom_bond_distance
_geom_bond_site_symmetry_2
_geom_bond_publ_flag
Mo1 O2 2.109(4) . ?
Mo1 O1 2.111(4) . ?
Mo1 S3 2.3321(16) . ?
Mo1 S1 2.3322(16) . ?
Mo1 S4 2.3772(16) . ?
Mo1 P1 2.5942(18) . ?
Fe1 S3 2.2852(18) . ?
Fe1 S4 2.3258(17) . ?
Fe1 S5 2.3324(18) 3_666 ?
Fe1 S2 2.3853(17) . ?
Fe1 Cu2 2.7532(12) 3_666 ?
Fe1 Cu1 2.7960(12) 3_666 ?
Cu3 P2 2.2378(19) . ?
Cu3 S1 2.2844(17) . ?
Cu3 S3 2.2927(18) . ?
Cu3 S2 2.4562(17) . ?
Fe3 S1 2.2947(18) . ?
Fe3 S4 2.3272(17) . ?
Fe3 S5 2.3446(17) . ?
Fe3 S2 2.3885(17) . ?
Cu1 P4 2.2050(19) . ?
Cu1 S5 2.3042(17) . ?
Cu1 S2 2.3305(17) . ?
Cu1 S4 2.4270(18) 3_666 ?
Cu1 Fe1 2.7960(12) 3_666 ?
Cu2 P3 2.2072(19) . ?
Cu2 S5 2.3079(17) . ?
Cu2 S2 2.3141(18) 3_666 ?
Cu2 S4 2.4652(17) . ?
Cu2 Fe1 2.7532(12) 3_666 ?
S2 Cu2 2.3141(18) 3_666 ?
S4 Cu1 2.4270(18) 3_666 ?
S5 Fe1 2.3324(18) 3_666 ?
Cl1 C2 1.725(6) . ?
Cl2 C3 1.732(6) . ?
Cl3 C4 1.736(6) . ?
Cl4 C5 1.720(7) . ?
P1 C7 1.822(7) . ?
P1 C10 1.827(7) . ?
P1 C23 1.841(7) . ?
P2 C16 1.814(8) . ?
P2 C18 1.827(8) . ?
P2 C20 1.838(7) . ?
P3 C26 1.800(9) . ?
P3 C29 1.849(9) . ?
P3 C13 1.879(9) . ?
P4 C32 1.795(9) . ?
P4 C15 1.849(8) . ?
P4 C30 1.859(9) . ?
O1 C1 1.329(7) . ?
O2 C6 1.328(7) . ?
C1 C2 1.376(8) . ?
C1 C6 1.407(9) . ?
C2 C3 1.398(9) . ?
C3 C4 1.389(9) . ?
C4 C5 1.388(9) . ?
C5 C6 1.399(8) . ?
C7 C8 1.514(9) . ?
C8 C9 1.531(10) . ?
C10 C11 1.535(10) . ?
C11 C12 1.526(10) . ?
C13 C41 1.473(13) . ?
C15 C34 1.479(12) . ?
C16 C17 1.503(10) . ?
C17 C37 1.520(12) . ?
C18 C19 1.506(11) . ?
C19 C25 1.552(11) . ?
C20 C21 1.480(11) . ?
C21 C22 1.532(11) . ?
C23 C24 1.492(10) . ?
C24 C38 1.523(10) . ?
C26 C27 1.434(11) . ?
C27 C28 1.503(10) . ?
C29 C36 1.551(13) . ?
C30 C31 1.602(12) . ?
C31 C39 1.418(13) . ?
C32 C33 1.413(13) . ?
C33 C43 1.538(13) . ?
C34 C35 1.536(14) . ?
C36 C40 1.457(14) . ?
C41 C42 1.581(15) . ?
